data_7216959
loop_
_publ_author_name
'Moriguchi, Tetsuji'
'Inoue, Megumi'
'Yasutake, Mikio'
'Sinmyozu, Teruo'
'Sakata, Kazunori'
'Tsuge, Akihiko'

_publ_section_title
;
 Preparation and structural properties of dithia[3.3.1]metacyclophanes
;
_journal_issue 11
_journal_name_full 'Journal of the Chemical Society, Perkin Transactions 2'
_journal_page_first 2084
_journal_paper_doi 10.1039/b106154m
_journal_year 2001
_chemical_formula_moiety 'C33 H42 O2 S2 '
_chemical_formula_sum 'C33 H42 O2 S2'
_chemical_formula_weight 534.81
_space_group_IT_number 2
_symmetry_cell_setting triclinic
_symmetry_Int_Tables_number 2
_symmetry_space_group_name_Hall '-P 1'
_symmetry_space_group_name_H-M 'P -1'
_audit_creation_date 'Mon Jun 11 15:26:42 2001'
_audit_creation_method 'by teXsan'
_cell_angle_alpha 90.878(4)
_cell_angle_beta 116.678(2)
_cell_angle_gamma 83.190(3)
_cell_formula_units_Z 2
_cell_length_a 9.7609(6)
_cell_length_b 18.671(2)
_cell_length_c 9.1231(5)
_cell_measurement_reflns_used 7088
_cell_measurement_temperature 93.2
_cell_measurement_theta_max 27.5
_cell_measurement_theta_min 2.4
_cell_volume 1473.8(2)
_computing_cell_refinement PROCESS-AUTO
_computing_data_collection PROCESS-AUTO
_computing_data_reduction 'teXsan Ver. 1.11'
_computing_publication_material 'teXsan Ver. 1.11'
_computing_structure_refinement 'teXsan Ver. 1.10'
_computing_structure_solution SIR92
_diffrn_detector_area_resol_mean 10.00
_diffrn_measured_fraction_theta_full 0.9276
_diffrn_measured_fraction_theta_max 0.9276
_diffrn_measurement_device_type 'Rigaku RAXIS-RAPID Imaging Plate'
_diffrn_measurement_method \w
_diffrn_radiation_type 'Mo K\a'
_diffrn_radiation_wavelength 0.7107
_diffrn_reflns_av_R_equivalents 0.045
_diffrn_reflns_limit_h_max 12
_diffrn_reflns_limit_h_min 0
_diffrn_reflns_limit_k_max 24
_diffrn_reflns_limit_k_min -23
_diffrn_reflns_limit_l_max 10
_diffrn_reflns_limit_l_min -11
_diffrn_reflns_number 12179
_diffrn_reflns_theta_full 27.48
_diffrn_reflns_theta_max 27.48
_exptl_absorpt_coefficient_mu 0.208
_exptl_absorpt_correction_T_max 0.959
_exptl_absorpt_correction_T_min 0.716
_exptl_absorpt_correction_type multi-scan
_exptl_absorpt_process_details '(Higashi, 1995)'
_exptl_crystal_colour colorless
_exptl_crystal_density_diffrn 1.205
_exptl_crystal_density_method 'not measured'
_exptl_crystal_description prism
_exptl_crystal_size_max 0.500
_exptl_crystal_size_mid 0.300
_exptl_crystal_size_min 0.200
_refine_diff_density_max 0.26
_refine_diff_density_min -0.30
_refine_ls_extinction_method 'Zachariasen(1967) type 2 Gaussian isotropic'
_refine_ls_goodness_of_fit_ref 1.085
_refine_ls_hydrogen_treatment noref
_refine_ls_number_parameters 335
_refine_ls_number_reflns 3397
_refine_ls_R_factor_gt 0.0379
_refine_ls_shift/su_max 0.0092
_refine_ls_structure_factor_coef F
_refine_ls_weighting_details 'w = 1/[\s^2^(Fo) + 0.00090|Fo|^2^]'
_refine_ls_weighting_scheme calc
_refine_ls_wR_factor_ref 0.0491
_reflns_number_gt 3397
_reflns_number_total 6256
_reflns_threshold_expression F^2^>3.0\s(F^2^)
_cod_data_source_file b106154m.txt
_cod_data_source_block dithia[3.3.1]MCP
_cod_original_sg_symbol_H-M 'P -1         '
_cod_original_formula_sum 'C33 H42 O2 S2 '
_cod_database_code 7216959

loop_
_symmetry_equiv_pos_as_xyz
x,y,z
-x,-y,-z

loop_
_atom_site_label
_atom_site_type_symbol
_atom_site_fract_x
_atom_site_fract_y
_atom_site_fract_z
_atom_site_U_iso_or_equiv
_atom_site_adp_type
_atom_site_occupancy
_atom_site_calc_flag
S(1) S -0.08712(8) 0.42666(4) 0.54779(9) 0.0228(2) Uani 1.00 d
S(2) S 0.41335(9) 0.09312(4) 0.49704(9) 0.0215(2) Uani 1.00 d
O(1) O 0.1202(2) 0.33269(10) 0.9924(2) 0.0170(5) Uani 1.00 d
O(2) O 0.5720(2) 0.14560(9) 0.9536(2) 0.0182(5) Uani 1.00 d
C(1) C 0.1905(3) 0.4072(1) 0.8295(3) 0.0154(7) Uani 1.00 d
C(2) C 0.2996(3) 0.4223(1) 0.7790(3) 0.0170(7) Uani 1.00 d
C(3) C 0.4422(3) 0.3807(1) 0.8309(3) 0.0154(7) Uani 1.00 d
C(4) C 0.4721(3) 0.3204(1) 0.9349(3) 0.0146(7) Uani 1.00 d
C(5) C 0.3661(3) 0.3032(1) 0.9892(3) 0.0138(7) Uani 1.00 d
C(6) C 0.2279(3) 0.3489(1) 0.9395(3) 0.0149(7) Uani 1.00 d
C(7) C 0.3932(3) 0.2323(1) 1.0835(3) 0.0156(7) Uani 1.00 d
C(8) C 0.3277(3) 0.1742(1) 0.9619(3) 0.0136(7) Uani 1.00 d
C(9) C 0.1737(3) 0.1622(1) 0.9030(3) 0.0137(7) Uani 1.00 d
C(10) C 0.1058(3) 0.1139(1) 0.7814(3) 0.0134(7) Uani 1.00 d
C(11) C 0.1980(3) 0.0788(1) 0.7140(3) 0.0164(7) Uani 1.00 d
C(12) C 0.3526(3) 0.0886(1) 0.7693(3) 0.0158(7) Uani 1.00 d
C(13) C 0.4173(3) 0.1353(1) 0.8960(3) 0.0147(7) Uani 1.00 d
C(14) C 0.4479(3) 0.0510(1) 0.6921(4) 0.0206(8) Uani 1.00 d
C(15) C 0.3704(3) 0.1891(1) 0.5199(3) 0.0176(7) Uani 1.00 d
C(16) C 0.2000(3) 0.2166(1) 0.4481(3) 0.0163(7) Uani 1.00 d
C(17) C 0.0994(4) 0.2008(2) 0.2881(3) 0.0221(8) Uani 1.00 d
C(18) C -0.0554(3) 0.2286(2) 0.2194(3) 0.0230(8) Uani 1.00 d
C(19) C -0.1134(3) 0.2714(1) 0.3101(3) 0.0208(8) Uani 1.00 d
C(20) C -0.0168(3) 0.2865(1) 0.4705(3) 0.0164(7) Uani 1.00 d
C(21) C 0.1398(3) 0.2597(1) 0.5372(3) 0.0164(7) Uani 1.00 d
C(22) C -0.0831(3) 0.3287(1) 0.5702(3) 0.0197(8) Uani 1.00 d
C(23) C 0.0326(3) 0.4505(1) 0.7574(3) 0.0201(8) Uani 1.00 d
C(24) C 0.1399(4) 0.3693(2) 1.1387(4) 0.0247(8) Uani 1.00 d
C(25) C 0.6713(3) 0.0935(2) 1.0838(4) 0.0261(8) Uani 1.00 d
C(26) C 0.5559(3) 0.4007(1) 0.7691(3) 0.0181(7) Uani 1.00 d
C(27) C 0.5908(4) 0.4779(2) 0.8123(4) 0.0330(10) Uani 1.00 d
C(28) C 0.7074(3) 0.3502(2) 0.8421(4) 0.0330(10) Uani 1.00 d
C(29) C 0.4837(3) 0.3958(2) 0.5821(4) 0.0265(9) Uani 1.00 d
C(30) C -0.0625(3) 0.0983(1) 0.7189(3) 0.0155(7) Uani 1.00 d
C(31) C -0.1436(3) 0.1418(2) 0.8072(4) 0.0265(9) Uani 1.00 d
C(32) C -0.1527(3) 0.1172(2) 0.5357(3) 0.0227(8) Uani 1.00 d
C(33) C -0.0638(3) 0.0179(1) 0.7496(3) 0.0212(8) Uani 1.00 d
H(1) H 0.2745 0.4634 0.7028 0.0216 Uiso 1.00 calc
H(2) H 0.5694 0.2896 0.9704 0.0165 Uiso 1.00 calc
H(3) H 0.5008 0.2184 1.1509 0.0193 Uiso 1.00 calc
H(4) H 0.3423 0.2370 1.1525 0.0193 Uiso 1.00 calc
H(5) H 0.1122 0.1883 0.9485 0.0162 Uiso 1.00 calc
H(6) H 0.1515 0.0458 0.6259 0.0198 Uiso 1.00 calc
H(7) H 0.4258 0.0024 0.6758 0.0249 Uiso 1.00 calc
H(8) H 0.5549 0.0507 0.7687 0.0249 Uiso 1.00 calc
H(9) H 0.4151 0.1985 0.6344 0.0241 Uiso 1.00 calc
H(10) H 0.4141 0.2159 0.4682 0.0241 Uiso 1.00 calc
H(11) H 0.1379 0.1707 0.2268 0.0277 Uiso 1.00 calc
H(12) H -0.1232 0.2177 0.1073 0.0281 Uiso 1.00 calc
H(13) H -0.2219 0.2910 0.2587 0.0253 Uiso 1.00 calc
H(14) H 0.2096 0.2703 0.6496 0.0188 Uiso 1.00 calc
H(15) H -0.0260 0.3135 0.6833 0.0244 Uiso 1.00 calc
H(16) H -0.1883 0.3181 0.5340 0.0244 Uiso 1.00 calc
H(17) H 0.0434 0.5010 0.7584 0.0250 Uiso 1.00 calc
H(18) H -0.0179 0.4424 0.8238 0.0250 Uiso 1.00 calc
H(19) H 0.2412 0.3551 1.2254 0.0319 Uiso 1.00 calc
H(20) H 0.1272 0.4204 1.1199 0.0319 Uiso 1.00 calc
H(21) H 0.0658 0.3579 1.1734 0.0319 Uiso 1.00 calc
H(22) H 0.6461 0.0986 1.1741 0.0323 Uiso 1.00 calc
H(23) H 0.6589 0.0458 1.0467 0.0323 Uiso 1.00 calc
H(24) H 0.7769 0.1009 1.1226 0.0323 Uiso 1.00 calc
H(25) H 0.6365 0.4822 0.9272 0.0403 Uiso 1.00 calc
H(26) H 0.6598 0.4906 0.7713 0.0403 Uiso 1.00 calc
H(27) H 0.4971 0.5101 0.7622 0.0403 Uiso 1.00 calc
H(28) H 0.6883 0.3010 0.8177 0.0380 Uiso 1.00 calc
H(29) H 0.7760 0.3619 0.8009 0.0380 Uiso 1.00 calc
H(30) H 0.7585 0.3527 0.9601 0.0380 Uiso 1.00 calc
H(31) H 0.3887 0.4281 0.5322 0.0340 Uiso 1.00 calc
H(32) H 0.5513 0.4092 0.5407 0.0340 Uiso 1.00 calc
H(33) H 0.4611 0.3481 0.5517 0.0340 Uiso 1.00 calc
H(34) H -0.0946 0.1291 0.9210 0.0345 Uiso 1.00 calc
H(35) H -0.1465 0.1921 0.7909 0.0345 Uiso 1.00 calc
H(36) H -0.2499 0.1312 0.7628 0.0345 Uiso 1.00 calc
H(37) H -0.1583 0.1671 0.5124 0.0298 Uiso 1.00 calc
H(38) H -0.1033 0.0904 0.4768 0.0298 Uiso 1.00 calc
H(39) H -0.2555 0.1044 0.4934 0.0298 Uiso 1.00 calc
H(40) H -0.1688 0.0070 0.7051 0.0269 Uiso 1.00 calc
H(41) H -0.0139 -0.0112 0.6956 0.0269 Uiso 1.00 calc
H(42) H -0.0133 0.0050 0.8631 0.0269 Uiso 1.00 calc

loop_
_atom_site_aniso_label
_atom_site_aniso_U_11
_atom_site_aniso_U_22
_atom_site_aniso_U_33
_atom_site_aniso_U_12
_atom_site_aniso_U_13
_atom_site_aniso_U_23
S(1) 0.0200(4) 0.0166(4) 0.0261(4) 0.0029(3) 0.0060(4) 0.0030(3)
S(2) 0.0248(4) 0.0210(4) 0.0234(4) -0.0013(3) 0.0151(4) -0.0069(3)
O(1) 0.018(1) 0.019(1) 0.0210(10) -0.0076(8) 0.0139(9) -0.0067(8)
O(2) 0.0106(10) 0.017(1) 0.024(1) 0.0016(8) 0.0057(9) 0.0060(8)
C(1) 0.016(1) 0.014(1) 0.016(1) -0.001(1) 0.007(1) -0.004(1)
C(2) 0.020(2) 0.013(1) 0.018(1) -0.001(1) 0.009(1) -0.001(1)
C(3) 0.017(1) 0.016(1) 0.014(1) -0.004(1) 0.007(1) -0.004(1)
C(4) 0.010(1) 0.017(1) 0.012(1) -0.002(1) 0.001(1) -0.003(1)
C(5) 0.016(1) 0.016(1) 0.009(1) -0.005(1) 0.005(1) -0.004(1)
C(6) 0.015(1) 0.016(1) 0.016(1) -0.006(1) 0.008(1) -0.007(1)
C(7) 0.015(1) 0.019(1) 0.011(1) -0.003(1) 0.004(1) -0.001(1)
C(8) 0.016(1) 0.014(1) 0.011(1) -0.002(1) 0.006(1) 0.004(1)
C(9) 0.017(1) 0.013(1) 0.013(1) 0.000(1) 0.008(1) 0.001(1)
C(10) 0.015(1) 0.014(1) 0.013(1) -0.002(1) 0.008(1) 0.001(1)
C(11) 0.024(2) 0.011(1) 0.018(1) -0.004(1) 0.012(1) -0.002(1)
C(12) 0.020(1) 0.010(1) 0.021(1) 0.000(1) 0.013(1) 0.002(1)
C(13) 0.013(1) 0.014(1) 0.016(1) 0.000(1) 0.005(1) 0.006(1)
C(14) 0.022(2) 0.014(1) 0.032(2) -0.001(1) 0.018(1) -0.002(1)
C(15) 0.022(2) 0.017(1) 0.016(1) -0.007(1) 0.010(1) -0.002(1)
C(16) 0.023(2) 0.013(1) 0.015(1) -0.006(1) 0.010(1) 0.001(1)
C(17) 0.032(2) 0.019(2) 0.015(1) -0.005(1) 0.010(1) -0.002(1)
C(18) 0.027(2) 0.024(2) 0.014(1) -0.006(1) 0.005(1) -0.001(1)
C(19) 0.020(2) 0.020(2) 0.019(1) -0.003(1) 0.004(1) 0.003(1)
C(20) 0.020(2) 0.012(1) 0.017(1) -0.003(1) 0.009(1) 0.002(1)
C(21) 0.021(2) 0.016(1) 0.012(1) -0.005(1) 0.006(1) 0.000(1)
C(22) 0.020(2) 0.018(1) 0.021(1) -0.003(1) 0.009(1) 0.001(1)
C(23) 0.021(2) 0.014(1) 0.026(2) -0.001(1) 0.010(1) -0.004(1)
C(24) 0.034(2) 0.024(2) 0.027(2) -0.009(1) 0.021(2) -0.009(1)
C(25) 0.015(2) 0.029(2) 0.027(2) 0.001(1) 0.003(1) 0.009(1)
C(26) 0.019(2) 0.018(1) 0.020(1) -0.004(1) 0.011(1) -0.001(1)
C(27) 0.039(2) 0.031(2) 0.043(2) -0.019(2) 0.027(2) -0.013(2)
C(28) 0.021(2) 0.042(2) 0.040(2) 0.004(1) 0.019(2) 0.015(2)
C(29) 0.029(2) 0.032(2) 0.026(2) -0.007(1) 0.017(2) -0.002(1)
C(30) 0.015(1) 0.015(1) 0.018(1) -0.006(1) 0.007(1) -0.004(1)
C(31) 0.020(2) 0.030(2) 0.036(2) -0.008(1) 0.017(2) -0.014(1)
C(32) 0.016(2) 0.028(2) 0.022(2) -0.006(1) 0.005(1) 0.002(1)
C(33) 0.020(2) 0.021(2) 0.024(2) -0.008(1) 0.010(1) 0.000(1)

loop_
_atom_type_symbol
_atom_type_description
_atom_type_scat_dispersion_real
_atom_type_scat_dispersion_imag
_atom_type_scat_source
C C 0.003 0.002
;International Tables for Crystallography
(1992, Vol. C, Tables 4.2.6.8 and 6.1.1.1)
;
H H 0.000 0.000
;International Tables for Crystallography
(1992, Vol. C, Table 6.1.1.2)
;
O O 0.011 0.006
;International Tables for Crystallography
(1992, Vol. C, Tables 4.2.6.8 and 6.1.1.1)
;
S S 0.125 0.123
;International Tables for Crystallography
(1992, Vol. C, Tables 4.2.6.8 and 6.1.1.1)
;

loop_
_geom_angle_atom_site_label_1
_geom_angle_atom_site_label_2
_geom_angle_atom_site_label_3
_geom_angle
_geom_angle_publ_flag
C(22) S(1) C(23) 102.4(1) yes
C(14) S(2) C(15) 104.1(1) yes
C(6) O(1) C(24) 111.3(2) yes
C(13) O(2) C(25) 111.0(2) yes
C(2) C(1) C(6) 118.4(2) yes
C(2) C(1) C(23) 120.2(2) yes
C(6) C(1) C(23) 121.2(3) yes
C(1) C(2) C(3) 122.7(3) yes
C(2) C(3) C(4) 117.0(3) yes
C(2) C(3) C(26) 119.6(2) yes
C(4) C(3) C(26) 123.4(2) yes
C(3) C(4) C(5) 122.2(2) yes
C(4) C(5) C(6) 118.2(2) yes
C(4) C(5) C(7) 120.7(2) yes
C(6) C(5) C(7) 120.8(3) yes
O(1) C(6) C(1) 119.5(2) yes
O(1) C(6) C(5) 119.1(2) yes
C(1) C(6) C(5) 121.2(3) yes
C(5) C(7) C(8) 109.0(2) yes
C(7) C(8) C(9) 121.0(3) yes
C(7) C(8) C(13) 120.5(3) yes
C(9) C(8) C(13) 118.3(2) yes
C(8) C(9) C(10) 122.8(3) yes
C(9) C(10) C(11) 116.8(3) yes
C(9) C(10) C(30) 123.5(3) yes
C(11) C(10) C(30) 119.8(2) yes
C(10) C(11) C(12) 122.5(2) yes
C(11) C(12) C(13) 118.6(3) yes
C(11) C(12) C(14) 121.1(2) yes
C(13) C(12) C(14) 120.2(3) yes
O(2) C(13) C(8) 119.6(2) yes
O(2) C(13) C(12) 119.5(3) yes
C(8) C(13) C(12) 120.9(3) yes
S(2) C(14) C(12) 114.2(2) yes
S(2) C(15) C(16) 114.7(2) yes
C(15) C(16) C(17) 120.3(3) yes
C(15) C(16) C(21) 121.3(2) yes
C(17) C(16) C(21) 118.3(3) yes
C(16) C(17) C(18) 120.5(3) yes
C(17) C(18) C(19) 120.5(2) yes
C(18) C(19) C(20) 120.2(3) yes
C(19) C(20) C(21) 118.9(3) yes
C(19) C(20) C(22) 119.6(2) yes
C(21) C(20) C(22) 121.5(2) yes
C(16) C(21) C(20) 121.7(2) yes
S(1) C(22) C(20) 112.9(2) yes
S(1) C(23) C(1) 111.9(2) yes
C(3) C(26) C(27) 110.0(3) yes
C(3) C(26) C(28) 112.2(3) yes
C(3) C(26) C(29) 109.4(2) yes
C(27) C(26) C(28) 108.9(2) yes
C(27) C(26) C(29) 108.6(2) yes
C(28) C(26) C(29) 107.7(3) yes
C(10) C(30) C(31) 111.8(2) yes
C(10) C(30) C(32) 109.8(3) yes
C(10) C(30) C(33) 109.3(2) yes
C(31) C(30) C(32) 108.5(2) yes
C(31) C(30) C(33) 108.0(3) yes
C(32) C(30) C(33) 109.3(2) yes

loop_
_geom_bond_atom_site_label_1
_geom_bond_atom_site_label_2
_geom_bond_distance
_geom_bond_publ_flag
S(1) C(22) 1.838(3) yes
S(1) C(23) 1.819(3) yes
S(2) C(14) 1.828(3) yes
S(2) C(15) 1.822(3) yes
O(1) C(6) 1.402(4) yes
O(1) C(24) 1.436(4) yes
O(2) C(13) 1.396(3) yes
O(2) C(25) 1.440(3) yes
C(1) C(2) 1.393(5) yes
C(1) C(6) 1.391(4) yes
C(1) C(23) 1.507(4) yes
C(2) C(3) 1.389(4) yes
C(3) C(4) 1.400(4) yes
C(3) C(26) 1.535(5) yes
C(4) C(5) 1.401(5) yes
C(5) C(6) 1.395(4) yes
C(5) C(7) 1.520(4) yes
C(7) C(8) 1.519(4) yes
C(8) C(9) 1.395(4) yes
C(8) C(13) 1.400(4) yes
C(9) C(10) 1.392(4) yes
C(10) C(11) 1.401(5) yes
C(10) C(30) 1.541(4) yes
C(11) C(12) 1.394(4) yes
C(12) C(13) 1.392(4) yes
C(12) C(14) 1.508(5) yes
C(15) C(16) 1.512(4) yes
C(16) C(17) 1.396(4) yes
C(16) C(21) 1.397(4) yes
C(17) C(18) 1.385(4) yes
C(18) C(19) 1.392(5) yes
C(19) C(20) 1.386(4) yes
C(20) C(21) 1.396(4) yes
C(20) C(22) 1.501(5) yes
C(26) C(27) 1.525(4) yes
C(26) C(28) 1.525(4) yes
C(26) C(29) 1.532(4) yes
C(30) C(31) 1.528(5) yes
C(30) C(32) 1.523(4) yes
C(30) C(33) 1.533(4) yes

loop_
_geom_contact_atom_site_label_1
_geom_contact_atom_site_label_2
_geom_contact_distance
_geom_contact_site_symmetry_2
O(2) C(31) 3.573(5) 1_655
C(11) C(25) 3.532(4) 2_657
C(17) C(24) 3.580(4) 1_554

loop_
_geom_torsion_atom_site_label_1
_geom_torsion_atom_site_label_2
_geom_torsion_atom_site_label_3
_geom_torsion_atom_site_label_4
_geom_torsion
_geom_torsion_site_symmetry_3
_geom_torsion_publ_flag
S(1) C(22) C(20) C(19) -89.0(3) . yes
S(1) C(22) C(20) C(21) 93.1(3) . yes
S(1) C(23) C(1) C(2) 73.8(3) . yes
S(1) C(23) C(1) C(6) -102.3(3) . yes
S(2) C(14) C(12) C(11) 78.8(3) . yes
S(2) C(14) C(12) C(13) -100.0(2) . yes
S(2) C(15) C(16) C(17) -49.7(4) . yes
S(2) C(15) C(16) C(21) 132.1(3) . yes
O(1) C(6) C(1) C(2) 179.9(2) . yes
O(1) C(6) C(1) C(23) -4.0(4) . yes
O(1) C(6) C(5) C(4) 180.0(2) . yes
O(1) C(6) C(5) C(7) 6.7(4) . yes
O(2) C(13) C(8) C(7) 5.7(4) . yes
O(2) C(13) C(8) C(9) -179.4(2) .. yes
O(2) C(13) C(12) C(11) 179.7(2) . yes
O(2) C(13) C(12) C(14) -1.5(4) . yes
C(1) C(2) C(3) C(4) 1.7(4) . yes
C(1) C(2) C(3) C(26) 179.8(2) . yes
C(1) C(6) O(1) C(24) -90.7(3) . yes
C(1) C(6) C(5) C(4) 4.6(4) . yes
C(1) C(6) C(5) C(7) -168.6(2) . yes
C(1) C(23) S(1) C(22) 55.5(3) . yes
C(2) C(1) C(6) C(5) -4.8(4) . yes
C(2) C(3) C(4) C(5) -1.8(4) . yes
C(2) C(3) C(26) C(27) 57.3(3) . yes
C(2) C(3) C(26) C(28) 178.6(2) . yes
C(2) C(3) C(26) C(29) -61.9(3) . yes
C(3) C(2) C(1) C(6) 1.5(4) . yes
C(3) C(2) C(1) C(23) -174.6(2) . yes
C(3) C(4) C(5) C(6) -1.3(4) . yes
C(3) C(4) C(5) C(7) 172.0(2) . yes
C(4) C(3) C(26) C(27) -124.7(3) . yes
C(4) C(3) C(26) C(28) -3.4(4) . yes
C(4) C(3) C(26) C(29) 116.0(3) . yes
C(4) C(5) C(7) C(8) -86.5(3) . yes
C(5) C(4) C(3) C(26) -179.8(2) . yes
C(5) C(6) O(1) C(24) 93.9(3) . yes
C(5) C(6) C(1) C(23) 171.3(2) . yes
C(5) C(7) C(8) C(9) -88.2(3) . yes
C(5) C(7) C(8) C(13) 86.5(3) . yes
C(6) C(5) C(7) C(8) 86.5(3) . yes
C(7) C(8) C(9) C(10) 174.4(2) . yes
C(7) C(8) C(13) C(12) -171.7(2) . yes
C(8) C(9) C(10) C(11) -2.4(4) . yes
C(8) C(9) C(10) C(30) 178.0(2) . yes
C(8) C(13) O(2) C(25) 93.4(3) . yes
C(8) C(13) C(12) C(11) -2.9(4) . yes
C(8) C(13) C(12) C(14) 175.9(2) . yes
C(9) C(8) C(13) C(12) 3.1(4) . yes
C(9) C(10) C(11) C(12) 2.7(4) . yes
C(9) C(10) C(30) C(31) -0.3(4) . yes
C(9) C(10) C(30) C(32) 120.2(3) . yes
C(9) C(10) C(30) C(33) -119.9(3) . yes
C(10) C(9) C(8) C(13) -0.4(4) . yes
C(10) C(11) C(12) C(13) -0.2(4) . yes
C(10) C(11) C(12) C(14) -178.9(2) . yes
C(11) C(10) C(30) C(31) -179.9(2) . yes
C(11) C(10) C(30) C(32) -59.4(3) . yes
C(11) C(10) C(30) C(33) 60.5(3) . yes
C(12) C(11) C(10) C(30) -177.6(2) . yes
C(12) C(13) O(2) C(25) -89.1(3) . yes
C(12) C(14) S(2) C(15) 33.1(2) . yes
C(14) S(2) C(15) C(16) -96.3(2) . yes
C(15) C(16) C(17) C(18) -177.1(3) . yes
C(15) C(16) C(21) C(20) 178.7(3) . yes
C(16) C(17) C(18) C(19) -1.3(5) . yes
C(16) C(21) C(20) C(19) -1.9(5) . yes
C(16) C(21) C(20) C(22) 175.9(3) . yes
C(17) C(16) C(21) C(20) 0.4(5) . yes
C(17) C(18) C(19) C(20) -0.2(5) . yes
C(18) C(17) C(16) C(21) 1.2(5) . yes
C(18) C(19) C(20) C(21) 1.8(5) . yes
C(18) C(19) C(20) C(22) -176.1(3) . yes
C(20) C(22) S(1) C(23) -120.0(2) . yes
C(20) C(22) S(1) C(23) -120.0(2) . yes
